data_7125750
loop_
_publ_author_name
'Kureja, Kunal'
'Zinke, Julian'
'Bruhn, Clemens'
'Siemeling, Ulrich'

_publ_section_title
;
 Imidazolium-benzimidazolates as convenient sources of
 donor-functionalised normal and abnormal N-heterocyclic carbenes.
;
_journal_issue 65
_journal_name_full 'Chemical communications (Cambridge, England)'
_journal_page_first 9705
_journal_page_last 9708
_journal_paper_doi 10.1039/c9cc05283f
_journal_volume 55
_journal_year 2019
_chemical_formula_moiety 'C14 H17 N4, Cl'
_chemical_formula_sum 'C14 H17 Cl N4'
_chemical_formula_weight 276.76
_space_group_crystal_system orthorhombic
_space_group_IT_number 64
_space_group_name_Hall '-C 2ac 2'
_space_group_name_H-M_alt 'C m c e'
_atom_sites_solution_hydrogens geom
_audit_creation_method SHELXL-2017/1
_audit_update_record
;
2019-07-08 deposited with the CCDC.	2019-07-19 downloaded from the CCDC.
;
_cell_angle_alpha 90
_cell_angle_beta 90
_cell_angle_gamma 90
_cell_formula_units_Z 8
_cell_length_a 6.4586(5)
_cell_length_b 24.9625(12)
_cell_length_c 17.2461(7)
_cell_measurement_reflns_used 4848
_cell_measurement_temperature 100(2)
_cell_measurement_theta_max 30.53
_cell_measurement_theta_min 1.63
_cell_volume 2780.5(3)
_computing_structure_refinement 'SHELXL-2017/1 (Sheldrick, 2017)'
_diffrn_ambient_temperature 100(2)
_diffrn_detector Pilatus200K
_diffrn_detector_area_resol_mean 5.81
_diffrn_detector_type 'DECTRIS PILATUS 200K'
_diffrn_measured_fraction_theta_full 1.000
_diffrn_measured_fraction_theta_max 1.000
_diffrn_measurement_details ' 356 frames, detector distance = 60 mm'
_diffrn_measurement_device 'Eulerian 4-circle diffractometer'
_diffrn_measurement_device_type 'STOE STADIVARI'
_diffrn_measurement_method 'rotation method, \w scans'
_diffrn_radiation_collimation '1.2 0.6 mm diameter'
_diffrn_radiation_monochromator 'Graded multilayer mirror'
_diffrn_radiation_polarisn_norm 0
_diffrn_radiation_probe x-ray
_diffrn_radiation_type 'Mo K\a'
_diffrn_radiation_wavelength 0.71073
_diffrn_reflns_av_R_equivalents 0.0540
_diffrn_reflns_av_unetI/netI 0.0519
_diffrn_reflns_Laue_measured_fraction_full 1.000
_diffrn_reflns_Laue_measured_fraction_max 1.000
_diffrn_reflns_limit_h_max 7
_diffrn_reflns_limit_h_min -6
_diffrn_reflns_limit_k_max 30
_diffrn_reflns_limit_k_min -30
_diffrn_reflns_limit_l_max 20
_diffrn_reflns_limit_l_min -21
_diffrn_reflns_number 6154
_diffrn_reflns_point_group_measured_fraction_full 1.000
_diffrn_reflns_point_group_measured_fraction_max 1.000
_diffrn_reflns_theta_full 25.242
_diffrn_reflns_theta_max 25.995
_diffrn_reflns_theta_min 1.632
_diffrn_source 'Mo Genix'
_diffrn_source_current 1.000
_diffrn_source_power 0.050
_diffrn_source_voltage 50
_exptl_absorpt_coefficient_mu 0.267
_exptl_absorpt_correction_type none
_exptl_crystal_colour colorless
_exptl_crystal_density_diffrn 1.322
_exptl_crystal_description plate
_exptl_crystal_F_000 1168
_exptl_crystal_size_max 0.240
_exptl_crystal_size_mid 0.070
_exptl_crystal_size_min 0.030
_refine_diff_density_max 0.357
_refine_diff_density_min -0.340
_refine_diff_density_rms 0.063
_refine_ls_extinction_method none
_refine_ls_goodness_of_fit_ref 1.058
_refine_ls_hydrogen_treatment constr
_refine_ls_matrix_type full
_refine_ls_number_parameters 127
_refine_ls_number_reflns 1493
_refine_ls_number_restraints 0
_refine_ls_restrained_S_all 1.058
_refine_ls_R_factor_all 0.0918
_refine_ls_R_factor_gt 0.0512
_refine_ls_shift/su_max 0.000
_refine_ls_shift/su_mean 0.000
_refine_ls_structure_factor_coef Fsqd
_refine_ls_weighting_details 'w=1/[\s^2^(Fo^2^)+(0.0506P)^2^+4.1580P] where P=(Fo^2^+2Fc^2^)/3'
_refine_ls_weighting_scheme calc
_refine_ls_wR_factor_gt 0.1056
_refine_ls_wR_factor_ref 0.1231
_reflns_Friedel_coverage 0.000
_reflns_number_gt 1038
_reflns_number_total 1493
_reflns_threshold_expression 'I > 2\s(I)'
_cod_data_source_file c9cc05283f2.cif
_cod_data_source_block sv0621
_cod_original_sg_symbol_Hall '-C 2bc 2'
_cod_original_sg_symbol_H-M 'C m c a'
_cod_database_code 7125750
_shelx_shelxl_version_number 2017/1
_shelx_space_group_comment
;
The symmetry employed for this shelxl refinement is uniquely defined
by the following loop, which should always be used as a source of
symmetry information in preference to the above space-group names.
They are only intended as comments.
;
_shelx_estimated_absorpt_t_min 0.939
_shelx_estimated_absorpt_t_max 0.992

loop_
_space_group_symop_operation_xyz
'x, y, z'
'-x, -y+1/2, z+1/2'
'x, -y, -z'
'-x, y+1/2, -z+1/2'
'x+1/2, y+1/2, z'
'-x+1/2, -y+1, z+1/2'
'x+1/2, -y+1/2, -z'
'-x+1/2, y+1, -z+1/2'
'-x, -y, -z'
'x, y-1/2, -z-1/2'
'-x, y, z'
'x, -y-1/2, z-1/2'
'-x+1/2, -y+1/2, -z'
'x+1/2, y, -z-1/2'
'-x+1/2, y+1/2, z'
'x+1/2, -y, z-1/2'

loop_
_atom_site_label
_atom_site_type_symbol
_atom_site_fract_x
_atom_site_fract_y
_atom_site_fract_z
_atom_site_U_iso_or_equiv
_atom_site_adp_type
_atom_site_occupancy
_atom_site_site_symmetry_order
_atom_site_calc_flag
_atom_site_refinement_flags_posn
_atom_site_refinement_flags_adp
_atom_site_refinement_flags_occupancy
C1 C 0.500000 0.20969(13) 0.6289(2) 0.0205(9) Uani 1 2 d S T P
H1A H 0.500000 0.205440 0.683691 0.025 Uiso 1 2 calc R U P
C2 C 0.500000 0.19338(14) 0.5044(2) 0.0231(9) Uani 1 2 d S T P
H2A H 0.500000 0.174513 0.456565 0.028 Uiso 1 2 calc R U P
C3 C 0.500000 0.24664(15) 0.51238(19) 0.0203(8) Uani 1 2 d S T P
H3A H 0.500000 0.272578 0.472073 0.024 Uiso 1 2 calc R U P
C4 C 0.500000 0.30726(14) 0.6248(2) 0.0197(8) Uani 1 2 d S T P
C5 C 0.500000 0.36878(16) 0.7132(2) 0.0399(12) Uani 1 2 d S T P
C6 C 0.500000 0.39973(17) 0.7798(2) 0.0631(18) Uani 1 2 d S T P
H6A H 0.500000 0.383926 0.829905 0.076 Uiso 1 2 calc R U P
C7 C 0.500000 0.45432(18) 0.7701(3) 0.081(2) Uani 1 2 d S T P
H7A H 0.500000 0.476806 0.814561 0.097 Uiso 1 2 calc R U P
C8 C 0.500000 0.47773(18) 0.6959(3) 0.074(2) Uani 1 2 d S T P
H8A H 0.500000 0.515657 0.691387 0.089 Uiso 1 2 calc R U P
C9 C 0.500000 0.44700(16) 0.6301(2) 0.0507(15) Uani 1 2 d S T P
H9A H 0.500000 0.463027 0.580155 0.061 Uiso 1 2 calc R U P
C10 C 0.500000 0.39153(15) 0.6388(2) 0.0360(12) Uani 1 2 d S T P
C11 C 0.500000 0.11181(14) 0.5956(2) 0.0202(8) Uani 1 2 d S T P
C12 C 0.5884(9) 0.10413(19) 0.6758(3) 0.0291(14) Uani 0.5 1 d . . P
H12A H 0.727733 0.119620 0.678083 0.044 Uiso 0.5 1 calc R U P
H12B H 0.595706 0.065777 0.687692 0.044 Uiso 0.5 1 calc R U P
H12C H 0.499286 0.121999 0.713855 0.044 Uiso 0.5 1 calc R U P
C13 C 0.6258(11) 0.0823(2) 0.5356(4) 0.0435(17) Uani 0.5 1 d . . P
H13A H 0.561432 0.086618 0.484534 0.065 Uiso 0.5 1 calc R U P
H13B H 0.631153 0.044123 0.548920 0.065 Uiso 0.5 1 calc R U P
H13C H 0.766663 0.096847 0.534377 0.065 Uiso 0.5 1 calc R U P
C14 C 0.2696(9) 0.0941(2) 0.5935(3) 0.0302(14) Uani 0.5 1 d . . P
H14A H 0.191843 0.113732 0.633225 0.045 Uiso 0.5 1 calc R U P
H14B H 0.260274 0.055598 0.603670 0.045 Uiso 0.5 1 calc R U P
H14C H 0.211114 0.101967 0.542293 0.045 Uiso 0.5 1 calc R U P
Cl1 Cl 0.500000 0.22338(4) 0.82542(5) 0.0270(3) Uani 1 2 d S T P
N1 N 0.500000 0.17020(11) 0.57753(15) 0.0175(7) Uani 1 2 d S T P
N2 N 0.500000 0.25622(11) 0.59136(15) 0.0163(7) Uani 1 2 d S T P
N3 N 0.500000 0.31400(12) 0.70230(16) 0.0282(8) Uani 1 2 d S T P
H3 H 0.500000 0.288933 0.738173 0.034 Uiso 1 2 calc R U P
N4 N 0.500000 0.35111(12) 0.58311(16) 0.0240(8) Uani 1 2 d S T P

loop_
_atom_site_aniso_label
_atom_site_aniso_U_11
_atom_site_aniso_U_22
_atom_site_aniso_U_33
_atom_site_aniso_U_23
_atom_site_aniso_U_13
_atom_site_aniso_U_12
C1 0.029(2) 0.019(2) 0.0132(17) 0.0005(14) 0.000 0.000
C2 0.035(3) 0.023(2) 0.0103(16) -0.0009(15) 0.000 0.000
C3 0.022(2) 0.027(2) 0.0118(18) 0.0022(15) 0.000 0.000
C4 0.025(2) 0.021(2) 0.0136(16) 0.0009(15) 0.000 0.000
C5 0.080(4) 0.020(2) 0.020(2) -0.0019(16) 0.000 0.000
C6 0.146(6) 0.025(2) 0.019(2) -0.0045(18) 0.000 0.000
C7 0.188(8) 0.026(2) 0.027(3) -0.008(2) 0.000 0.000
C8 0.170(7) 0.015(2) 0.037(3) -0.001(2) 0.000 0.000
C9 0.109(5) 0.019(2) 0.023(2) 0.0009(17) 0.000 0.000
C10 0.068(4) 0.021(2) 0.019(2) 0.0008(17) 0.000 0.000
C11 0.025(2) 0.0144(18) 0.0211(18) 0.0016(15) 0.000 0.000
C12 0.038(3) 0.017(2) 0.033(3) 0.007(2) -0.011(2) -0.003(2)
C13 0.061(5) 0.023(3) 0.046(4) 0.005(3) 0.026(4) 0.011(3)
C14 0.027(4) 0.025(3) 0.038(3) 0.005(3) 0.000(3) -0.005(3)
Cl1 0.0362(6) 0.0322(5) 0.0127(4) 0.0022(4) 0.000 0.000
N1 0.0164(18) 0.0205(16) 0.0154(15) 0.0001(12) 0.000 0.000
N2 0.0182(17) 0.0179(15) 0.0127(14) 0.0007(12) 0.000 0.000
N3 0.055(2) 0.0187(16) 0.0115(14) 0.0006(12) 0.000 0.000
N4 0.033(2) 0.0195(16) 0.0190(15) 0.0012(13) 0.000 0.000

loop_
_atom_type_symbol
_atom_type_description
_atom_type_scat_dispersion_real
_atom_type_scat_dispersion_imag
_atom_type_scat_source
C C 0.0033 0.0016 'International Tables Vol C Tables 4.2.6.8 and 6.1.1.4'
H H 0.0000 0.0000 'International Tables Vol C Tables 4.2.6.8 and 6.1.1.4'
Cl Cl 0.1484 0.1585 'International Tables Vol C Tables 4.2.6.8 and 6.1.1.4'
N N 0.0061 0.0033 'International Tables Vol C Tables 4.2.6.8 and 6.1.1.4'

loop_
_geom_angle_atom_site_label_1
_geom_angle_atom_site_label_2
_geom_angle_atom_site_label_3
_geom_angle
_geom_angle_site_symmetry_1
_geom_angle_site_symmetry_3
N1 C1 N2 108.9(3) . .
N1 C1 H1A 125.6 . .
N2 C1 H1A 125.6 . .
C3 C2 N1 108.7(3) . .
C3 C2 H2A 125.6 . .
N1 C2 H2A 125.6 . .
C2 C3 N2 105.9(3) . .
C2 C3 H3A 127.1 . .
N2 C3 H3A 127.1 . .
N4 C4 N3 116.1(3) . .
N4 C4 N2 122.4(3) . .
N3 C4 N2 121.5(3) . .
N3 C5 C6 131.7(4) . .
N3 C5 C10 106.1(3) . .
C6 C5 C10 122.2(4) . .
C7 C6 C5 116.9(4) . .
C7 C6 H6A 121.5 . .
C5 C6 H6A 121.5 . .
C6 C7 C8 121.5(4) . .
C6 C7 H7A 119.2 . .
C8 C7 H7A 119.2 . .
C9 C8 C7 121.4(4) . .
C9 C8 H8A 119.3 . .
C7 C8 H8A 119.3 . .
C8 C9 C10 117.9(4) . .
C8 C9 H9A 121.1 . .
C10 C9 H9A 121.1 . .
N4 C10 C9 130.3(3) . .
N4 C10 C5 109.7(3) . .
C9 C10 C5 120.0(4) . .
N1 C11 C13 109.6(3) . 11_655
N1 C11 C13 109.6(3) . .
C13 C11 C13 65.2(6) 11_655 .
N1 C11 C12 108.4(3) . .
C13 C11 C12 140.4(4) 11_655 .
C13 C11 C12 111.3(4) . .
N1 C11 C12 108.4(3) . 11_655
C13 C11 C12 111.3(4) 11_655 11_655
C13 C11 C12 140.4(4) . 11_655
C12 C11 C12 44.5(5) . 11_655
N1 C11 C14 105.8(2) . .
C13 C11 C14 47.8(3) 11_655 .
C13 C11 C14 111.2(4) . .
C12 C11 C14 110.3(4) . .
C12 C11 C14 67.8(3) 11_655 .
N1 C11 C14 105.8(2) . 11_655
C13 C11 C14 111.2(4) 11_655 11_655
C13 C11 C14 47.8(3) . 11_655
C12 C11 C14 67.8(3) . 11_655
C12 C11 C14 110.3(4) 11_655 11_655
C14 C11 C14 146.9(5) . 11_655
C11 C12 H12A 109.5 . .
C11 C12 H12B 109.5 . .
H12A C12 H12B 109.5 . .
C11 C12 H12C 109.5 . .
H12A C12 H12C 109.5 . .
H12B C12 H12C 109.5 . .
C11 C13 H13A 109.5 . .
C11 C13 H13B 109.5 . .
H13A C13 H13B 109.5 . .
C11 C13 H13C 109.5 . .
H13A C13 H13C 109.5 . .
H13B C13 H13C 109.5 . .
C11 C14 H14A 109.5 . .
C11 C14 H14B 109.5 . .
H14A C14 H14B 109.5 . .
C11 C14 H14C 109.5 . .
H14A C14 H14C 109.5 . .
H14B C14 H14C 109.5 . .
C1 N1 C2 107.3(3) . .
C1 N1 C11 126.0(3) . .
C2 N1 C11 126.7(3) . .
C1 N2 C3 109.2(3) . .
C1 N2 C4 126.5(3) . .
C3 N2 C4 124.3(3) . .
C4 N3 C5 105.0(3) . .
C4 N3 H3 127.5 . .
C5 N3 H3 127.5 . .
C4 N4 C10 103.1(3) . .

loop_
_geom_bond_atom_site_label_1
_geom_bond_atom_site_label_2
_geom_bond_distance
_geom_bond_site_symmetry_2
C1 N1 1.326(4) .
C1 N2 1.330(4) .
C1 H1A 0.9500 .
C2 C3 1.337(5) .
C2 N1 1.388(4) .
C2 H2A 0.9500 .
C3 N2 1.383(4) .
C3 H3A 0.9500 .
C4 N4 1.309(4) .
C4 N3 1.348(4) .
C4 N2 1.398(4) .
C5 N3 1.380(5) .
C5 C6 1.385(5) .
C5 C10 1.403(5) .
C6 C7 1.373(6) .
C6 H6A 0.9500 .
C7 C8 1.406(6) .
C7 H7A 0.9500 .
C8 C9 1.370(6) .
C8 H8A 0.9500 .
C9 C10 1.393(5) .
C9 H9A 0.9500 .
C10 N4 1.393(5) .
C11 N1 1.490(4) .
C11 C13 1.508(6) 11_655
C11 C13 1.508(6) .
C11 C12 1.510(6) .
C11 C12 1.510(6) 11_655
C11 C14 1.553(6) .
C11 C14 1.553(6) 11_655
C12 H12A 0.9800 .
C12 H12B 0.9800 .
C12 H12C 0.9800 .
C13 H13A 0.9800 .
C13 H13B 0.9800 .
C13 H13C 0.9800 .
C14 H14A 0.9800 .
C14 H14B 0.9800 .
C14 H14C 0.9800 .
N3 H3 0.8800 .
